data_2235951
loop_
_publ_author_name
'Zhu, Si-Ming'

_publ_section_title
;
 Anilinium 3,4-dihydroxybenzoate
;
_journal_coeditor_code PV2568
_journal_issue 8
_journal_name_full 'Acta Crystallographica Section E'
_journal_page_first o2597
_journal_paper_doi 10.1107/S1600536812032758
_journal_volume 68
_journal_year 2012
_chemical_formula_iupac 'C6 H8 N +, C7 H5 O4 -'
_chemical_formula_moiety 'C6 H8 N +, C7 H5 O4 -'
_chemical_formula_sum 'C13 H13 N O4'
_chemical_formula_weight 247.24
_chemical_name_systematic
;
Anilinium 3,4-dihydroxybenzoate
;
_space_group_IT_number 2
_symmetry_cell_setting triclinic
_symmetry_space_group_name_Hall '-P 1'
_symmetry_space_group_name_H-M 'P -1'
_atom_sites_solution_hydrogens geom
_atom_sites_solution_primary direct
_atom_sites_solution_secondary difmap
_audit_creation_method SHELXL-97
_cell_angle_alpha 88.980(3)
_cell_angle_beta 87.517(2)
_cell_angle_gamma 76.302(2)
_cell_formula_units_Z 4
_cell_length_a 6.8638(16)
_cell_length_b 11.566(3)
_cell_length_c 15.400(3)
_cell_measurement_reflns_used 2457
_cell_measurement_temperature 296(2)
_cell_measurement_theta_max 27.28
_cell_measurement_theta_min 2.24
_cell_volume 1186.6(5)
_computing_cell_refinement 'SAINT (Bruker, 2004)'
_computing_data_collection 'APEX2 (Bruker, 2004)'
_computing_data_reduction 'SAINT (Bruker, 2004)'
_computing_molecular_graphics 'SHELXTL (Sheldrick, 2008)'
_computing_publication_material 'SHELXL97 (Sheldrick, 2008)'
_computing_structure_refinement 'SHELXL97 (Sheldrick, 2008)'
_computing_structure_solution 'SHELXS97 (Sheldrick, 2008)'
_diffrn_ambient_temperature 296(2)
_diffrn_measured_fraction_theta_full 0.982
_diffrn_measured_fraction_theta_max 0.982
_diffrn_measurement_device_type 'Bruker APEXII area-detector'
_diffrn_measurement_method '\f and \w scan'
_diffrn_radiation_monochromator graphite
_diffrn_radiation_source 'fine-focus sealed tube'
_diffrn_radiation_type MoK\a
_diffrn_radiation_wavelength 0.71073
_diffrn_reflns_av_R_equivalents 0.0236
_diffrn_reflns_av_sigmaI/netI 0.0405
_diffrn_reflns_limit_h_max 8
_diffrn_reflns_limit_h_min -8
_diffrn_reflns_limit_k_max 11
_diffrn_reflns_limit_k_min -13
_diffrn_reflns_limit_l_max 17
_diffrn_reflns_limit_l_min -18
_diffrn_reflns_number 6128
_diffrn_reflns_theta_full 25.20
_diffrn_reflns_theta_max 25.20
_diffrn_reflns_theta_min 1.81
_diffrn_standards_number 0
_exptl_absorpt_coefficient_mu 0.104
_exptl_absorpt_correction_type none
_exptl_crystal_colour colorless
_exptl_crystal_density_diffrn 1.384
_exptl_crystal_density_method 'not measured'
_exptl_crystal_description block
_exptl_crystal_F_000 520
_exptl_crystal_size_max 0.30
_exptl_crystal_size_mid 0.27
_exptl_crystal_size_min 0.27
_refine_diff_density_max 0.175
_refine_diff_density_min -0.192
_refine_ls_extinction_coef 0.077(4)
_refine_ls_extinction_expression Fc^*^=kFc[1+0.001xFc^2^\l^3^/sin(2\q)]^-1/4^
_refine_ls_extinction_method 'SHELXL97 (Sheldrick, 2008)'
_refine_ls_goodness_of_fit_ref 1.047
_refine_ls_hydrogen_treatment constr
_refine_ls_matrix_type full
_refine_ls_number_parameters 332
_refine_ls_number_reflns 4202
_refine_ls_number_restraints 1
_refine_ls_restrained_S_all 1.047
_refine_ls_R_factor_all 0.0504
_refine_ls_R_factor_gt 0.0389
_refine_ls_shift/su_max 0.000
_refine_ls_shift/su_mean 0.000
_refine_ls_structure_factor_coef Fsqd
_refine_ls_weighting_details 'calc w=1/[\s^2^(Fo^2^)+(0.0508P)^2^+0.1856P] where P=(Fo^2^+2Fc^2^)/3'
_refine_ls_weighting_scheme calc
_refine_ls_wR_factor_gt 0.1003
_refine_ls_wR_factor_ref 0.1087
_reflns_number_gt 3317
_reflns_number_total 4202
_reflns_threshold_expression I>2sigma(I)
_cod_data_source_file pv2568.cif
_cod_data_source_block I
_cod_database_code 2235951
_cod_database_fobs_code 2235951

loop_
_symmetry_equiv_pos_as_xyz
'x, y, z'
'-x, -y, -z'

loop_
_atom_site_type_symbol
_atom_site_label
_atom_site_fract_x
_atom_site_fract_y
_atom_site_fract_z
_atom_site_U_iso_or_equiv
_atom_site_adp_type
_atom_site_calc_flag
_atom_site_refinement_flags
_atom_site_occupancy
_atom_site_symmetry_multiplicity
C C1 0.7332(2) 0.75230(15) 0.52005(12) 0.0372(4) Uani d . 1 1
C C2 0.7644(3) 0.71776(19) 0.60497(14) 0.0546(5) Uani d . 1 1
H H2 0.7840 0.7714 0.6461 0.065 Uiso calc R 1 1
C C3 0.7662(3) 0.6010(3) 0.6283(2) 0.0825(9) Uani d . 1 1
H H3 0.7869 0.5760 0.6856 0.099 Uiso calc R 1 1
C C4 0.7375(4) 0.5222(2) 0.5672(3) 0.0927(10) Uani d . 1 1
H H4 0.7389 0.4441 0.5831 0.111 Uiso calc R 1 1
C C5 0.7070(3) 0.5584(2) 0.4830(2) 0.0780(8) Uani d . 1 1
H H5 0.6887 0.5045 0.4419 0.094 Uiso calc R 1 1
C C6 0.7028(3) 0.67478(17) 0.45810(15) 0.0518(5) Uani d . 1 1
H H6 0.6801 0.6998 0.4009 0.062 Uiso calc R 1 1
C C7 0.7273(2) 0.39504(14) 0.11410(10) 0.0289(4) Uani d . 1 1
C C8 0.7123(2) 0.32018(14) 0.19329(10) 0.0302(4) Uani d . 1 1
C C9 0.7779(3) 0.34600(15) 0.27309(10) 0.0367(4) Uani d . 1 1
H H9 0.8273 0.4136 0.2790 0.044 Uiso calc R 1 1
C C10 0.7701(2) 0.27142(15) 0.34417(10) 0.0363(4) Uani d . 1 1
H H10 0.8132 0.2899 0.3975 0.044 Uiso calc R 1 1
C C11 0.6993(2) 0.17023(14) 0.33649(10) 0.0309(4) Uani d . 1 1
C C12 0.6287(2) 0.14519(14) 0.25711(10) 0.0343(4) Uani d . 1 1
C C13 0.6371(2) 0.21926(14) 0.18642(10) 0.0328(4) Uani d . 1 1
H H13 0.5917 0.2014 0.1334 0.039 Uiso calc R 1 1
C C14 0.2555(2) 0.87609(14) 0.38609(10) 0.0295(4) Uani d . 1 1
C C15 0.2338(2) 0.80700(14) 0.30781(10) 0.0294(4) Uani d . 1 1
C C16 0.3636(3) 0.79873(16) 0.23537(11) 0.0432(5) Uani d . 1 1
H H16 0.4660 0.8389 0.2341 0.052 Uiso calc R 1 1
C C17 0.3413(3) 0.73098(17) 0.16494(12) 0.0465(5) Uani d . 1 1
H H17 0.4290 0.7265 0.1167 0.056 Uiso calc R 1 1
C C18 0.1917(2) 0.67006(14) 0.16508(10) 0.0322(4) Uani d . 1 1
C C19 0.0601(2) 0.67786(14) 0.23739(10) 0.0329(4) Uani d . 1 1
C C20 0.0831(2) 0.74530(15) 0.30705(10) 0.0349(4) Uani d . 1 1
H H20 -0.0049 0.7498 0.3552 0.042 Uiso calc R 1 1
C C21 0.2207(2) 0.24550(15) 0.02540(12) 0.0368(4) Uani d . 1 1
C C22 0.1956(3) 0.18707(18) 0.10200(14) 0.0498(5) Uani d . 1 1
H H22 0.1788 0.2270 0.1547 0.060 Uiso calc R 1 1
C C23 0.1959(3) 0.0664(2) 0.09909(18) 0.0691(7) Uani d U 1 1
H H23 0.1786 0.0252 0.1501 0.083 Uiso calc R 1 1
C C24 0.2217(3) 0.0089(2) 0.0209(2) 0.0729(7) Uani d U 1 1
H H24 0.2253 -0.0719 0.0193 0.087 Uiso calc R 1 1
C C25 0.2423(3) 0.0690(2) -0.05475(18) 0.0655(6) Uani d . 1 1
H H25 0.2572 0.0292 -0.1075 0.079 Uiso calc R 1 1
C C26 0.2411(3) 0.18871(17) -0.05349(13) 0.0474(5) Uani d . 1 1
H H26 0.2538 0.2301 -0.1049 0.057 Uiso calc R 1 1
O O1 0.83712(17) 0.46884(10) 0.11452(7) 0.0371(3) Uani d . 1 1
O O2 0.63288(17) 0.37944(10) 0.04814(7) 0.0381(3) Uani d . 1 1
O O3 0.5524(2) 0.04784(12) 0.24703(8) 0.0576(4) Uani d . 1 1
H H3A 0.5288 0.0209 0.2949 0.086 Uiso calc R 1 1
O O4 0.68868(18) 0.09263(10) 0.40301(7) 0.0392(3) Uani d . 1 1
H H4A 0.7455 0.1102 0.4449 0.059 Uiso calc R 1 1
O O5 0.14211(17) 0.87197(11) 0.45229(7) 0.0383(3) Uani d . 1 1
O O6 0.38799(17) 0.93671(10) 0.38500(7) 0.0372(3) Uani d . 1 1
O O7 0.16366(18) 0.60121(11) 0.09808(7) 0.0410(3) Uani d . 1 1
H H7 0.2382 0.6096 0.0566 0.062 Uiso calc R 1 1
O O8 -0.0916(2) 0.61981(14) 0.24128(8) 0.0564(4) Uani d . 1 1
H H8 -0.0856 0.5798 0.1974 0.085 Uiso calc R 1 1
N N1 0.7354(2) 0.87382(11) 0.49340(9) 0.0347(3) Uani d . 1 1
H H1A 0.6996 0.9221 0.5387 0.052 Uiso calc R 1 1
H H1B 0.6496 0.8972 0.4513 0.052 Uiso calc R 1 1
H H1C 0.8585 0.8763 0.4740 0.052 Uiso calc R 1 1
N N2 0.2307(2) 0.37032(12) 0.02875(9) 0.0370(3) Uani d . 1 1
H H2A 0.1406 0.4082 0.0682 0.055 Uiso calc R 1 1
H H2B 0.2046 0.4042 -0.0231 0.055 Uiso calc R 1 1
H H2C 0.3529 0.3745 0.0432 0.055 Uiso calc R 1 1

loop_
_atom_site_aniso_label
_atom_site_aniso_U_11
_atom_site_aniso_U_22
_atom_site_aniso_U_33
_atom_site_aniso_U_12
_atom_site_aniso_U_13
_atom_site_aniso_U_23
C1 0.0258(8) 0.0358(9) 0.0509(11) -0.0102(7) 0.0022(7) 0.0026(8)
C2 0.0380(10) 0.0650(13) 0.0617(13) -0.0145(9) -0.0075(9) 0.0171(11)
C3 0.0515(13) 0.0844(19) 0.110(2) -0.0161(13) -0.0126(13) 0.0570(17)
C4 0.0596(15) 0.0493(15) 0.170(3) -0.0166(12) -0.0026(18) 0.0349(19)
C5 0.0568(14) 0.0410(13) 0.140(3) -0.0210(11) 0.0147(15) -0.0136(15)
C6 0.0416(10) 0.0434(11) 0.0739(14) -0.0179(9) 0.0088(10) -0.0121(10)
C7 0.0303(8) 0.0346(9) 0.0250(8) -0.0139(7) 0.0005(6) -0.0022(7)
C8 0.0292(8) 0.0353(9) 0.0290(9) -0.0132(7) 0.0003(6) -0.0009(7)
C9 0.0468(10) 0.0388(9) 0.0323(9) -0.0250(8) -0.0057(7) 0.0009(7)
C10 0.0451(10) 0.0438(10) 0.0269(9) -0.0229(8) -0.0073(7) -0.0020(7)
C11 0.0337(8) 0.0351(9) 0.0265(8) -0.0140(7) -0.0010(6) 0.0026(7)
C12 0.0437(9) 0.0360(9) 0.0294(9) -0.0216(8) -0.0024(7) -0.0010(7)
C13 0.0399(9) 0.0392(9) 0.0248(8) -0.0196(7) -0.0042(7) -0.0016(7)
C14 0.0329(8) 0.0316(8) 0.0273(8) -0.0140(7) -0.0031(7) 0.0000(6)
C15 0.0334(8) 0.0314(8) 0.0258(8) -0.0122(7) -0.0023(6) -0.0007(6)
C16 0.0464(10) 0.0548(11) 0.0395(10) -0.0347(9) 0.0064(8) -0.0117(8)
C17 0.0532(11) 0.0617(12) 0.0349(10) -0.0360(10) 0.0161(8) -0.0164(9)
C18 0.0410(9) 0.0333(9) 0.0262(8) -0.0164(7) 0.0000(7) -0.0051(7)
C19 0.0358(9) 0.0391(9) 0.0298(9) -0.0212(7) 0.0009(7) -0.0030(7)
C20 0.0389(9) 0.0458(10) 0.0258(8) -0.0225(8) 0.0063(7) -0.0079(7)
C21 0.0274(8) 0.0359(9) 0.0493(11) -0.0110(7) -0.0035(7) -0.0008(8)
C22 0.0452(11) 0.0515(12) 0.0556(12) -0.0172(9) -0.0061(9) 0.0093(9)
C23 0.0564(13) 0.0617(15) 0.0955(19) -0.0266(11) -0.0168(13) 0.0341(14)
C24 0.0565(14) 0.0427(13) 0.123(2) -0.0174(11) -0.0112(14) -0.0040(14)
C25 0.0547(13) 0.0544(14) 0.0902(18) -0.0177(11) 0.0034(12) -0.0263(13)
C26 0.0394(10) 0.0504(12) 0.0551(12) -0.0160(9) 0.0021(8) -0.0113(9)
O1 0.0453(7) 0.0425(7) 0.0315(6) -0.0267(6) -0.0009(5) 0.0008(5)
O2 0.0431(7) 0.0504(7) 0.0280(6) -0.0251(6) -0.0055(5) 0.0041(5)
O3 0.1055(11) 0.0573(8) 0.0308(7) -0.0590(8) -0.0125(7) 0.0049(6)
O4 0.0561(8) 0.0426(7) 0.0276(6) -0.0279(6) -0.0103(5) 0.0056(5)
O5 0.0409(6) 0.0545(8) 0.0262(6) -0.0248(6) 0.0026(5) -0.0082(5)
O6 0.0449(7) 0.0436(7) 0.0317(6) -0.0269(6) -0.0016(5) -0.0054(5)
O7 0.0540(8) 0.0497(7) 0.0290(6) -0.0322(6) 0.0094(5) -0.0139(5)
O8 0.0646(9) 0.0825(10) 0.0408(8) -0.0562(8) 0.0168(6) -0.0242(7)
N1 0.0354(7) 0.0357(8) 0.0353(8) -0.0127(6) -0.0002(6) -0.0032(6)
N2 0.0379(8) 0.0379(8) 0.0373(8) -0.0132(6) -0.0005(6) -0.0023(6)

loop_
_atom_type_symbol
_atom_type_description
_atom_type_scat_dispersion_real
_atom_type_scat_dispersion_imag
_atom_type_scat_source
C C 0.0033 0.0016 'International Tables Vol C Tables 4.2.6.8 and 6.1.1.4'
H H 0.0000 0.0000 'International Tables Vol C Tables 4.2.6.8 and 6.1.1.4'
N N 0.0061 0.0033 'International Tables Vol C Tables 4.2.6.8 and 6.1.1.4'
O O 0.0106 0.0060 'International Tables Vol C Tables 4.2.6.8 and 6.1.1.4'

loop_
_geom_angle_atom_site_label_1
_geom_angle_atom_site_label_2
_geom_angle_atom_site_label_3
_geom_angle
C2 C1 C6 121.80(18)
C2 C1 N1 119.70(17)
C6 C1 N1 118.49(16)
C1 C2 C3 118.6(2)
C1 C2 H2 120.7
C3 C2 H2 120.7
C4 C3 C2 120.3(3)
C4 C3 H3 119.8
C2 C3 H3 119.8
C5 C4 C3 120.1(2)
C5 C4 H4 120.0
C3 C4 H4 120.0
C4 C5 C6 120.8(3)
C4 C5 H5 119.6
C6 C5 H5 119.6
C1 C6 C5 118.4(2)
C1 C6 H6 120.8
C5 C6 H6 120.8
O1 C7 O2 122.50(13)
O1 C7 C8 119.26(13)
O2 C7 C8 118.21(13)
C9 C8 C13 118.72(14)
C9 C8 C7 121.95(14)
C13 C8 C7 119.29(14)
C8 C9 C10 120.33(15)
C8 C9 H9 119.8
C10 C9 H9 119.8
C11 C10 C9 120.67(15)
C11 C10 H10 119.7
C9 C10 H10 119.7
O4 C11 C10 123.95(14)
O4 C11 C12 116.70(13)
C10 C11 C12 119.33(14)
O3 C12 C13 118.67(14)
O3 C12 C11 121.43(14)
C13 C12 C11 119.90(14)
C12 C13 C8 121.02(14)
C12 C13 H13 119.5
C8 C13 H13 119.5
O5 C14 O6 121.70(14)
O5 C14 C15 118.76(13)
O6 C14 C15 119.54(13)
C16 C15 C20 117.95(14)
C16 C15 C14 122.22(14)
C20 C15 C14 119.81(14)
C17 C16 C15 120.36(15)
C17 C16 H16 119.8
C15 C16 H16 119.8
C18 C17 C16 121.12(15)
C18 C17 H17 119.4
C16 C17 H17 119.4
O7 C18 C17 123.75(15)
O7 C18 C19 117.17(13)
C17 C18 C19 119.08(15)
O8 C19 C20 118.75(14)
O8 C19 C18 121.81(14)
C20 C19 C18 119.44(14)
C19 C20 C15 122.05(14)
C19 C20 H20 119.0
C15 C20 H20 119.0
C22 C21 C26 121.61(17)
C22 C21 N2 118.65(16)
C26 C21 N2 119.72(16)
C21 C22 C23 118.6(2)
C21 C22 H22 120.7
C23 C22 H22 120.7
C24 C23 C22 119.9(2)
C24 C23 H23 120.1
C22 C23 H23 120.1
C25 C24 C23 120.7(2)
C25 C24 H24 119.6
C23 C24 H24 119.6
C24 C25 C26 120.4(2)
C24 C25 H25 119.8
C26 C25 H25 119.8
C21 C26 C25 118.8(2)
C21 C26 H26 120.6
C25 C26 H26 120.6
C12 O3 H3A 109.5
C11 O4 H4A 109.5
C18 O7 H7 109.5
C19 O8 H8 109.5
C1 N1 H1A 109.5
C1 N1 H1B 109.5
H1A N1 H1B 109.5
C1 N1 H1C 109.5
H1A N1 H1C 109.5
H1B N1 H1C 109.5
C21 N2 H2A 109.5
C21 N2 H2B 109.5
H2A N2 H2B 109.5
C21 N2 H2C 109.5
H2A N2 H2C 109.5
H2B N2 H2C 109.5

loop_
_geom_bond_atom_site_label_1
_geom_bond_atom_site_label_2
_geom_bond_distance
C1 C2 1.371(3)
C1 C6 1.376(3)
C1 N1 1.460(2)
C2 C3 1.389(3)
C2 H2 0.9300
C3 C4 1.374(4)
C3 H3 0.9300
C4 C5 1.364(4)
C4 H4 0.9300
C5 C6 1.387(3)
C5 H5 0.9300
C6 H6 0.9300
C7 O1 1.2655(17)
C7 O2 1.2663(18)
C7 C8 1.497(2)
C8 C9 1.388(2)
C8 C13 1.391(2)
C9 C10 1.389(2)
C9 H9 0.9300
C10 C11 1.378(2)
C10 H10 0.9300
C11 O4 1.3609(18)
C11 C12 1.394(2)
C12 O3 1.3635(18)
C12 C13 1.381(2)
C13 H13 0.9300
C14 O5 1.2628(19)
C14 O6 1.2722(18)
C14 C15 1.490(2)
C15 C16 1.387(2)
C15 C20 1.389(2)
C16 C17 1.384(2)
C16 H16 0.9300
C17 C18 1.376(2)
C17 H17 0.9300
C18 O7 1.3619(18)
C18 C19 1.394(2)
C19 O8 1.3646(18)
C19 C20 1.374(2)
C20 H20 0.9300
C21 C22 1.374(3)
C21 C26 1.377(3)
C21 N2 1.463(2)
C22 C23 1.396(3)
C22 H22 0.9300
C23 C24 1.371(4)
C23 H23 0.9300
C24 C25 1.364(3)
C24 H24 0.9300
C25 C26 1.383(3)
C25 H25 0.9300
C26 H26 0.9300
O3 H3A 0.8200
O4 H4A 0.8200
O7 H7 0.8200
O8 H8 0.8200
N1 H1A 0.8900
N1 H1B 0.8900
N1 H1C 0.8900
N2 H2A 0.8900
N2 H2B 0.8900
N2 H2C 0.8900

loop_
_geom_hbond_atom_site_label_D
_geom_hbond_atom_site_label_H
_geom_hbond_atom_site_label_A
_geom_hbond_site_symmetry_A
_geom_hbond_distance_DH
_geom_hbond_distance_HA
_geom_hbond_distance_DA
_geom_hbond_angle_DHA
_geom_hbond_publ_flag
N1 H1A O6 2_676 0.8900 1.9900 2.856(2) 165 y
N1 H1B O4 1_565 0.8900 2.4400 2.824(2) 107 y
N1 H1B O6 . 0.8900 2.0600 2.912(2) 161 y
N1 H1C O5 1_655 0.8900 1.9500 2.831(2) 170 y
N2 H2A O1 1_455 0.8900 2.1300 2.937(2) 150 y
N2 H2A O7 . 0.8900 2.3300 2.821(2) 115 y
N2 H2B O1 2_665 0.8900 2.0000 2.842(2) 159 y
N2 H2C O2 . 0.8900 1.9400 2.816(2) 168 y
O3 H3A O4 . 0.8200 2.3000 2.717(2) 112 y
O3 H3A O6 1_545 0.8200 2.0200 2.797(2) 157 y
O4 H4A O5 2_666 0.8200 1.8300 2.639(2) 170 y
O7 H7 O2 2_665 0.8200 1.8200 2.632(2) 169 y
O8 H8 O1 1_455 0.8200 2.0000 2.776(2) 158 y
O8 H8 O7 . 0.8200 2.3000 2.735(2) 114 y
C20 H20 O5 . 0.9300 2.4800 2.791(2) 100 n
C25 H25 O3 2_655 0.9300 2.5300 3.385(3) 153 y

loop_
_cod_related_entry_id
_cod_related_entry_database
_cod_related_entry_code
1 ChemSpider 30657996
